data_4028133
loop_
_publ_author_name
'Hu Chen'
'Zhaofeng Wang'
'Yingnan Zhang'
'Yong Huang'

_publ_section_title
;
 Highly trans-Stereoselective Synthesis of Bicyclic Isoxazolidines via
 Copper-Catalyzed Triple Cascade Catalysis
;
_journal_name_full 'Journal of Organic Chemistry'
_journal_page_first 3503
_journal_page_last 3509
_journal_paper_doi 10.1021/jo400215e
_journal_volume 78
_journal_year 2013
_chemical_formula_moiety 'C20 H18 N2 O3'
_chemical_formula_sum 'C20 H18 N2 O3'
_chemical_formula_weight 334.36
_space_group_IT_number 14
_symmetry_cell_setting monoclinic
_symmetry_space_group_name_Hall '-P 2yn'
_symmetry_space_group_name_H-M 'P 1 21/n 1'
_atom_sites_solution_hydrogens geom
_atom_sites_solution_primary direct
_atom_sites_solution_secondary difmap
_audit_creation_method SHELXL-97
_audit_update_record
;
2012-09-12 # Formatted by publCIF
;
_cell_angle_alpha 90.00
_cell_angle_beta 93.153(7)
_cell_angle_gamma 90.00
_cell_formula_units_Z 4
_cell_length_a 11.9745(4)
_cell_length_b 7.6299(3)
_cell_length_c 18.3877(12)
_cell_measurement_reflns_used 8200
_cell_measurement_temperature 298(2)
_cell_measurement_theta_max 68.20
_cell_measurement_theta_min 6.90
_cell_volume 1677.44(14)
_computing_cell_refinement 'CrystalClear-SM Auto 2.0 r4'
_computing_data_collection 'CrystalClear-SM Auto 2.0 r4 (Rigaku, 2009)'
_computing_data_reduction 'CrystalClear-SM Auto 2.0 r4'
_computing_molecular_graphics 'CrystalStructure 4.0'
_computing_publication_material 'CrystalStructure 4.0 (Rigaku, 2009)'
_computing_structure_refinement 'SHELXL97 (Sheldrick, 1997)'
_computing_structure_solution 'SHELXS97 (Sheldrick, 1997)'
_diffrn_ambient_temperature 298(2)
_diffrn_measured_fraction_theta_full 0.986
_diffrn_measured_fraction_theta_max 0.986
_diffrn_measurement_device_type 'Rigaku Saturn944+ CCD'
_diffrn_measurement_method \w
_diffrn_radiation_monochromator graphite
_diffrn_radiation_source 'fine-focus sealed tube'
_diffrn_radiation_type CuK\a
_diffrn_radiation_wavelength 1.54187
_diffrn_reflns_av_R_equivalents 0.0519
_diffrn_reflns_av_sigmaI/netI 0.0473
_diffrn_reflns_limit_h_max 14
_diffrn_reflns_limit_h_min -14
_diffrn_reflns_limit_k_max 8
_diffrn_reflns_limit_k_min -9
_diffrn_reflns_limit_l_max 22
_diffrn_reflns_limit_l_min -21
_diffrn_reflns_number 10242
_diffrn_reflns_theta_full 68.16
_diffrn_reflns_theta_max 68.16
_diffrn_reflns_theta_min 6.88
_exptl_absorpt_coefficient_mu 0.732
_exptl_absorpt_correction_T_max 0.9643
_exptl_absorpt_correction_T_min 0.7585
_exptl_absorpt_correction_type multi-scan
_exptl_absorpt_process_details 'Jacobson, R. (1998) Private communication'
_exptl_crystal_colour colorless
_exptl_crystal_density_diffrn 1.324
_exptl_crystal_description prism
_exptl_crystal_F_000 704
_exptl_crystal_size_max 0.40
_exptl_crystal_size_mid 0.20
_exptl_crystal_size_min 0.05
_refine_diff_density_max 0.288
_refine_diff_density_min -0.400
_refine_diff_density_rms 0.085
_refine_ls_extinction_method none
_refine_ls_goodness_of_fit_ref 1.239
_refine_ls_hydrogen_treatment constr
_refine_ls_matrix_type full
_refine_ls_number_parameters 226
_refine_ls_number_reflns 3028
_refine_ls_number_restraints 0
_refine_ls_restrained_S_all 1.239
_refine_ls_R_factor_all 0.1232
_refine_ls_R_factor_gt 0.0797
_refine_ls_shift/su_max 0.000
_refine_ls_shift/su_mean 0.000
_refine_ls_structure_factor_coef Fsqd
_refine_ls_weighting_details 'calc w=1/[\s^2^(Fo^2^)+(0.1000P)^2^+0.9000P] where P=(Fo^2^+2Fc^2^)/3'
_refine_ls_weighting_scheme calc
_refine_ls_wR_factor_gt 0.1913
_refine_ls_wR_factor_ref 0.2391
_reflns_number_gt 1906
_reflns_number_total 3028
_reflns_threshold_expression >2sigma(I)
_cod_data_source_file jo400215e_si_004.cif
_cod_data_source_block shelxl
_cod_original_cell_volume 1677.43(14)
_cod_database_code 4028133

loop_
_symmetry_equiv_pos_as_xyz
'x, y, z'
'-x+1/2, y+1/2, -z+1/2'
'-x, -y, -z'
'x-1/2, -y-1/2, z-1/2'

loop_
_atom_site_label
_atom_site_type_symbol
_atom_site_fract_x
_atom_site_fract_y
_atom_site_fract_z
_atom_site_U_iso_or_equiv
_atom_site_adp_type
_atom_site_occupancy
_atom_site_symmetry_multiplicity
_atom_site_calc_flag
_atom_site_refinement_flags
O2 O 0.37919(18) 0.5043(3) 0.72480(11) 0.0607(6) Uani 1 1 d .
O3 O 0.45795(19) 0.2348(3) 0.52534(12) 0.0652(6) Uani 1 1 d .
O9 O 0.3973(2) 0.1114(3) 0.76190(13) 0.0794(8) Uani 1 1 d .
N1 N 0.44346(19) 0.1425(3) 0.64285(13) 0.0517(6) Uani 1 1 d .
N4 N 0.4519(2) 0.5864(3) 0.67462(13) 0.0548(6) Uani 1 1 d .
C5 C 0.4182(2) 0.2497(4) 0.58403(16) 0.0514(7) Uani 1 1 d .
C6 C 0.2981(2) 0.7152(4) 0.60064(17) 0.0566(8) Uani 1 1 d .
H6 H 0.2494 0.7214 0.6382 0.068 Uiso 1 1 calc R
C7 C 0.2035(2) 0.9741(4) 0.54172(17) 0.0535(7) Uani 1 1 d .
C8 C 0.5621(2) 0.5091(4) 0.67992(16) 0.0525(7) Uani 1 1 d .
C10 C 0.2855(2) 0.8298(4) 0.54744(16) 0.0536(7) Uani 1 1 d .
H10 H 0.3333 0.8188 0.5095 0.064 Uiso 1 1 calc R
C11 C 0.3891(3) 0.1886(4) 0.70418(17) 0.0580(8) Uani 1 1 d .
C12 C 0.1471(3) 1.0316(4) 0.6016(2) 0.0646(9) Uani 1 1 d .
H12 H 0.1614 0.9781 0.6466 0.078 Uiso 1 1 calc R
C13 C 0.3864(2) 0.5747(4) 0.60454(16) 0.0529(7) Uani 1 1 d .
H13 H 0.4354 0.5860 0.5638 0.064 Uiso 1 1 calc R
C14 C 0.1807(3) 1.0589(5) 0.4759(2) 0.0674(9) Uani 1 1 d .
H14 H 0.2184 1.0252 0.4353 0.081 Uiso 1 1 calc R
C15 C 0.3360(2) 0.3891(4) 0.60634(16) 0.0535(7) Uani 1 1 d .
H15 H 0.2641 0.3813 0.5783 0.064 Uiso 1 1 calc R
C16 C 0.6013(3) 0.4275(4) 0.74363(18) 0.0644(8) Uani 1 1 d .
H16 H 0.5557 0.4182 0.7828 0.077 Uiso 1 1 calc R
C17 C 0.6325(3) 0.5278(4) 0.62265(18) 0.0611(8) Uani 1 1 d .
H17 H 0.6082 0.5872 0.5805 0.073 Uiso 1 1 calc R
C18 C 0.7086(3) 0.3597(5) 0.7487(2) 0.0735(10) Uani 1 1 d .
H18 H 0.7345 0.3044 0.7914 0.088 Uiso 1 1 calc R
C19 C 0.5285(3) 0.0064(4) 0.6419(2) 0.0672(9) Uani 1 1 d .
H19A H 0.5307 -0.0408 0.5936 0.081 Uiso 1 1 calc R
H19B H 0.5109 -0.0853 0.6751 0.081 Uiso 1 1 calc R
H19C H 0.6002 0.0555 0.6563 0.081 Uiso 1 1 calc R
C20 C 0.7776(3) 0.3727(5) 0.6917(2) 0.0778(11) Uani 1 1 d .
H20 H 0.8492 0.3252 0.6954 0.093 Uiso 1 1 calc R
C21 C 0.1027(3) 1.1930(5) 0.4697(2) 0.0814(11) Uani 1 1 d .
H21 H 0.0879 1.2472 0.4249 0.098 Uiso 1 1 calc R
C22 C 0.3242(3) 0.3561(4) 0.68738(17) 0.0581(8) Uani 1 1 d .
H22 H 0.2457 0.3456 0.6992 0.070 Uiso 1 1 calc R
C23 C 0.7391(3) 0.4570(5) 0.6291(2) 0.0742(10) Uani 1 1 d .
H23 H 0.7856 0.4666 0.5904 0.089 Uiso 1 1 calc R
C24 C 0.0708(3) 1.1657(5) 0.5953(3) 0.0805(11) Uani 1 1 d .
H24 H 0.0345 1.2027 0.6360 0.097 Uiso 1 1 calc R
C25 C 0.0475(3) 1.2461(5) 0.5288(3) 0.0835(12) Uani 1 1 d .
H25 H -0.0052 1.3355 0.5244 0.100 Uiso 1 1 calc R

loop_
_atom_site_aniso_label
_atom_site_aniso_U_11
_atom_site_aniso_U_22
_atom_site_aniso_U_33
_atom_site_aniso_U_23
_atom_site_aniso_U_13
_atom_site_aniso_U_12
O2 0.0672(13) 0.0614(13) 0.0547(12) -0.0025(10) 0.0138(10) 0.0005(10)
O3 0.0758(14) 0.0638(14) 0.0571(13) -0.0015(10) 0.0130(10) 0.0020(11)
O9 0.0939(18) 0.0750(17) 0.0707(15) 0.0207(12) 0.0174(13) 0.0003(13)
N1 0.0498(13) 0.0454(13) 0.0603(14) 0.0023(11) 0.0054(10) 0.0007(10)
N4 0.0575(14) 0.0525(14) 0.0546(14) 0.0010(11) 0.0059(11) -0.0018(11)
C5 0.0549(15) 0.0443(15) 0.0553(17) -0.0028(12) 0.0047(13) -0.0055(12)
C6 0.0551(16) 0.0573(18) 0.0579(17) 0.0020(14) 0.0084(13) 0.0072(13)
C7 0.0457(14) 0.0516(17) 0.0628(18) 0.0045(13) 0.0004(12) -0.0016(12)
C8 0.0550(16) 0.0449(15) 0.0570(17) -0.0037(13) -0.0025(13) -0.0014(12)
C10 0.0477(15) 0.0580(17) 0.0551(16) 0.0017(14) 0.0029(12) 0.0025(13)
C11 0.0579(17) 0.0551(17) 0.0618(18) 0.0056(15) 0.0099(14) -0.0065(14)
C12 0.0583(17) 0.0605(19) 0.076(2) 0.0058(16) 0.0125(15) 0.0057(15)
C13 0.0534(15) 0.0497(16) 0.0561(17) 0.0031(13) 0.0058(13) 0.0030(12)
C14 0.0672(19) 0.065(2) 0.069(2) 0.0113(16) -0.0035(16) -0.0010(16)
C15 0.0505(15) 0.0532(17) 0.0567(17) 0.0004(13) 0.0031(13) 0.0000(12)
C16 0.069(2) 0.0586(19) 0.064(2) 0.0041(15) -0.0047(15) -0.0021(15)
C17 0.0547(16) 0.066(2) 0.0627(19) 0.0021(15) 0.0009(14) -0.0057(14)
C18 0.070(2) 0.067(2) 0.081(2) 0.0105(18) -0.0171(18) -0.0009(17)
C19 0.0646(18) 0.0549(19) 0.082(2) 0.0020(16) 0.0025(16) 0.0074(15)
C20 0.0587(19) 0.075(2) 0.099(3) 0.001(2) -0.0097(19) 0.0066(17)
C21 0.075(2) 0.072(2) 0.094(3) 0.023(2) -0.018(2) -0.0024(19)
C22 0.0548(16) 0.0541(18) 0.0667(18) -0.0006(14) 0.0145(14) -0.0033(13)
C23 0.0576(18) 0.082(3) 0.083(2) -0.005(2) 0.0067(16) -0.0004(17)
C24 0.0593(19) 0.065(2) 0.119(3) 0.002(2) 0.019(2) 0.0080(16)
C25 0.0545(18) 0.058(2) 0.136(4) 0.017(2) -0.006(2) 0.0025(16)

loop_
_atom_type_symbol
_atom_type_description
_atom_type_scat_dispersion_real
_atom_type_scat_dispersion_imag
_atom_type_scat_source
C C 0.0181 0.0091 'International Tables Vol C Tables 4.2.6.8 and 6.1.1.4'
H H 0.0000 0.0000 'International Tables Vol C Tables 4.2.6.8 and 6.1.1.4'
N N 0.0311 0.0180 'International Tables Vol C Tables 4.2.6.8 and 6.1.1.4'
O O 0.0492 0.0322 'International Tables Vol C Tables 4.2.6.8 and 6.1.1.4'

loop_
_geom_angle_atom_site_label_1
_geom_angle_atom_site_label_2
_geom_angle_atom_site_label_3
_geom_angle
N4 O2 C22 107.9(2)
C5 N1 C11 113.5(2)
C5 N1 C19 122.5(3)
C11 N1 C19 123.7(3)
C8 N4 O2 111.1(2)
C8 N4 C13 118.4(2)
O2 N4 C13 102.8(2)
O3 C5 N1 124.5(3)
O3 C5 C15 126.8(3)
N1 C5 C15 108.7(2)
C10 C6 C13 124.1(3)
C10 C6 H6 117.9
C13 C6 H6 117.9
C14 C7 C12 117.6(3)
C14 C7 C10 120.6(3)
C12 C7 C10 121.8(3)
C16 C8 C17 119.7(3)
C16 C8 N4 120.4(3)
C17 C8 N4 119.7(3)
C6 C10 C7 126.7(3)
C6 C10 H10 116.6
C7 C10 H10 116.6
O9 C11 N1 125.0(3)
O9 C11 C22 127.0(3)
N1 C11 C22 107.9(3)
C24 C12 C7 121.1(3)
C24 C12 H12 119.5
C7 C12 H12 119.5
N4 C13 C6 109.7(2)
N4 C13 C15 103.2(2)
C6 C13 C15 112.4(2)
N4 C13 H13 110.5
C6 C13 H13 110.5
C15 C13 H13 110.5
C7 C14 C21 121.1(4)
C7 C14 H14 119.4
C21 C14 H14 119.4
C5 C15 C22 104.1(2)
C5 C15 C13 112.1(2)
C22 C15 C13 103.3(2)
C5 C15 H15 112.2
C22 C15 H15 112.2
C13 C15 H15 112.2
C18 C16 C8 119.7(3)
C18 C16 H16 120.2
C8 C16 H16 120.2
C23 C17 C8 119.2(3)
C23 C17 H17 120.4
C8 C17 H17 120.4
C20 C18 C16 121.2(3)
C20 C18 H18 119.4
C16 C18 H18 119.4
N1 C19 H19A 109.5
N1 C19 H19B 109.5
H19A C19 H19B 109.5
N1 C19 H19C 109.5
H19A C19 H19C 109.5
H19B C19 H19C 109.5
C18 C20 C23 119.0(3)
C18 C20 H20 120.5
C23 C20 H20 120.5
C25 C21 C14 120.4(4)
C25 C21 H21 119.8
C14 C21 H21 119.8
O2 C22 C11 110.1(3)
O2 C22 C15 105.6(2)
C11 C22 C15 105.3(2)
O2 C22 H22 111.8
C11 C22 H22 111.8
C15 C22 H22 111.8
C20 C23 C17 121.2(3)
C20 C23 H23 119.4
C17 C23 H23 119.4
C12 C24 C25 120.4(4)
C12 C24 H24 119.8
C25 C24 H24 119.8
C21 C25 C24 119.4(3)
C21 C25 H25 120.3
C24 C25 H25 120.3

loop_
_geom_bond_atom_site_label_1
_geom_bond_atom_site_label_2
_geom_bond_distance
O2 N4 1.446(3)
O2 C22 1.461(4)
O3 C5 1.208(3)
O9 C11 1.213(4)
N1 C5 1.376(4)
N1 C11 1.378(4)
N1 C19 1.456(4)
N4 C8 1.444(4)
N4 C13 1.474(4)
C5 C15 1.521(4)
C6 C10 1.315(4)
C6 C13 1.504(4)
C6 H6 0.9300
C7 C14 1.385(4)
C7 C12 1.394(4)
C7 C10 1.475(4)
C8 C16 1.386(4)
C8 C17 1.392(4)
C10 H10 0.9300
C11 C22 1.519(4)
C12 C24 1.373(5)
C12 H12 0.9300
C13 C15 1.540(4)
C13 H13 0.9800
C14 C21 1.386(5)
C14 H14 0.9300
C15 C22 1.525(4)
C15 H15 0.9800
C16 C18 1.384(5)
C16 H16 0.9300
C17 C23 1.386(5)
C17 H17 0.9300
C18 C20 1.372(5)
C18 H18 0.9300
C19 H19A 0.9600
C19 H19B 0.9600
C19 H19C 0.9600
C20 C23 1.376(5)
C20 H20 0.9300
C21 C25 1.364(6)
C21 H21 0.9300
C22 H22 0.9800
C23 H23 0.9300
C24 C25 1.383(6)
C24 H24 0.9300
C25 H25 0.9300

loop_
_geom_torsion_atom_site_label_1
_geom_torsion_atom_site_label_2
_geom_torsion_atom_site_label_3
_geom_torsion_atom_site_label_4
_geom_torsion
C22 O2 N4 C8 -89.5(3)
C22 O2 N4 C13 38.1(3)
C11 N1 C5 O3 178.7(3)
C19 N1 C5 O3 4.9(4)
C11 N1 C5 C15 0.1(3)
C19 N1 C5 C15 -173.7(3)
O2 N4 C8 C16 -25.0(4)
C13 N4 C8 C16 -143.5(3)
O2 N4 C8 C17 159.7(3)
C13 N4 C8 C17 41.1(4)
C13 C6 C10 C7 -177.7(3)
C14 C7 C10 C6 -164.5(3)
C12 C7 C10 C6 16.1(5)
C5 N1 C11 O9 178.9(3)
C19 N1 C11 O9 -7.5(5)
C5 N1 C11 C22 -4.4(3)
C19 N1 C11 C22 169.3(3)
C14 C7 C12 C24 0.8(5)
C10 C7 C12 C24 -179.8(3)
C8 N4 C13 C6 -158.6(2)
O2 N4 C13 C6 78.6(3)
C8 N4 C13 C15 81.5(3)
O2 N4 C13 C15 -41.4(3)
C10 C6 C13 N4 125.7(3)
C10 C6 C13 C15 -120.2(3)
C12 C7 C14 C21 -1.5(5)
C10 C7 C14 C21 179.1(3)
O3 C5 C15 C22 -174.4(3)
N1 C5 C15 C22 4.2(3)
O3 C5 C15 C13 -63.4(4)
N1 C5 C15 C13 115.2(3)
N4 C13 C15 C5 -81.8(3)
C6 C13 C15 C5 160.1(3)
N4 C13 C15 C22 29.7(3)
C6 C13 C15 C22 -88.3(3)
C17 C8 C16 C18 -2.3(5)
N4 C8 C16 C18 -177.7(3)
C16 C8 C17 C23 3.0(5)
N4 C8 C17 C23 178.3(3)
C8 C16 C18 C20 0.3(5)
C16 C18 C20 C23 0.9(6)
C7 C14 C21 C25 0.9(6)
N4 O2 C22 C11 94.5(3)
N4 O2 C22 C15 -18.7(3)
O9 C11 C22 O2 70.1(4)
N1 C11 C22 O2 -106.6(3)
O9 C11 C22 C15 -176.6(3)
N1 C11 C22 C15 6.7(3)
C5 C15 C22 O2 110.0(2)
C13 C15 C22 O2 -7.2(3)
C5 C15 C22 C11 -6.4(3)
C13 C15 C22 C11 -123.7(2)
C18 C20 C23 C17 -0.2(6)
C8 C17 C23 C20 -1.7(5)
C7 C12 C24 C25 0.5(5)
C14 C21 C25 C24 0.5(6)
C12 C24 C25 C21 -1.2(6)
